data_2106594
loop_
_publ_author_name
'Sudarsanan, K.'
'Young, R.A.'

_publ_section_title
;
 Structural interactions of F, Cl and OH in Apatites
;
_journal_name_full 'Acta Crystallographica B (24,1968-38,1982)'
_journal_page_first 1401
_journal_page_last 1407
_journal_volume 34
_journal_year 1978
_chemical_formula_sum 'Ca4.9055 Cl0.594 O1.672'
_chemical_name_systematic 'Ca4.905 (P O4)3.014 Cl.595 (O H)1.67'
_space_group_IT_number 176
_symmetry_space_group_name_Hall '-P 6c'
_symmetry_space_group_name_H-M 'P 63/m'
_cell_angle_alpha 90
_cell_angle_beta 90
_cell_angle_gamma 120
_cell_formula_units_Z 2
_cell_length_a 9.488
_cell_length_b 9.488
_cell_length_c 6.855
_cell_volume 534.426
_citation_journal_id_ASTM ACBCAR
_cod_data_source_file Sudarsanan_ACBCAR_1978_601.cif
_cod_data_source_block Ca4.9055Cl0.594O1.672
_cod_original_cell_volume 534.4258
_cod_database_code 2106594

loop_
_symmetry_equiv_pos_as_xyz
x,y,z
x-y,x,z+1/2
-y,x-y,z
-x,-y,z+1/2
-x+y,-x,z
y,-x+y,z+1/2
-x,-y,-z
-x+y,-x,-z-1/2
y,-x+y,-z
x,y,-z-1/2
x-y,x,-z
-y,x-y,-z-1/2

loop_
_atom_site_label
_atom_site_type_symbol
_atom_site_fract_x
_atom_site_fract_y
_atom_site_fract_z
_atom_site_occupancy
_atom_site_U_iso_or_equiv
Ca1 Ca+2 0.3333 0.6667 0.0019 0.9724 0.0
Ca3 Ca+2 0.006 0.2748 0.25 0.2921 0.0
Ca2 Ca+2 0.0044 0.2488 0.25 0.6948 0.0
Cl1 Cl-1 0 0 0.3723 0.297 0.0
O1 O-2 0 0 0.1955 0.836 0.0
